data_4126417
loop_
_publ_author_name
'Shen, Liang'
'Zhao, Kai'
'Doitomi, Kazuki'
'Ganguly, Rakesh'
'Li, Yong-Xin'
'Shen, Zhi-Liang'
'Hirao, Hajime'
'Loh, Teck-Peng'

_publ_section_title
;
 Lewis Acid-Catalyzed Selective [2 + 2]-Cycloaddition and Dearomatizing
 Cascade Reaction of Aryl Alkynes with Acrylates.
;
_journal_name_full 'Journal of the American Chemical Society'
_journal_paper_doi 10.1021/jacs.7b07997
_journal_year 2017
_chemical_formula_sum 'C24 H28 Br2 O2'
_chemical_formula_weight 508.28
_space_group_crystal_system triclinic
_space_group_IT_number 2
_space_group_name_Hall '-P 1'
_space_group_name_H-M_alt 'P -1'
_symmetry_space_group_name_Hall '-P 1'
_symmetry_space_group_name_H-M 'P -1'
_atom_sites_solution_hydrogens geom
_cell_angle_alpha 92.876(3)
_cell_angle_beta 96.754(2)
_cell_angle_gamma 97.138(2)
_cell_formula_units_Z 2
_cell_length_a 7.8298(3)
_cell_length_b 10.7707(4)
_cell_length_c 13.5049(5)
_cell_measurement_reflns_used 4864
_cell_measurement_temperature 103.(2)
_cell_measurement_theta_max 25.7114
_cell_measurement_theta_min 2.3625
_cell_volume 1119.80(7)
_computing_cell_refinement 'SAINT V8.34A (Bruker AXS Inc., 2013)'
_computing_data_collection 'APEX2 (Bruker AXS Inc., 2014)'
_computing_data_reduction 'SAINT V8.34A (Bruker AXS Inc., 2013)'
_computing_molecular_graphics 'XP (Bruker AXS Inc., 2014)'
_computing_publication_material 'APEX2 (Bruker AXS Inc., 2014)'
_computing_structure_refinement 'SHELXL-2014/6 (Sheldrick, 2014)'
_diffrn_ambient_temperature 103.(2)
_diffrn_detector_area_resol_mean 8.3333
_diffrn_measured_fraction_theta_full 0.996
_diffrn_measured_fraction_theta_max 0.996
_diffrn_measurement_device_type 'CCD area detector'
_diffrn_measurement_method 'phi and omega scans'
_diffrn_radiation_monochromator graphite
_diffrn_radiation_type MoK\a
_diffrn_radiation_wavelength 0.71073
_diffrn_reflns_av_R_equivalents 0.0727
_diffrn_reflns_av_unetI/netI 0.0691
_diffrn_reflns_limit_h_max 11
_diffrn_reflns_limit_h_min -11
_diffrn_reflns_limit_k_max 15
_diffrn_reflns_limit_k_min -15
_diffrn_reflns_limit_l_max 19
_diffrn_reflns_limit_l_min -19
_diffrn_reflns_number 31905
_diffrn_reflns_theta_full 31.11
_diffrn_reflns_theta_max 31.11
_diffrn_reflns_theta_min 2.64
_diffrn_source 'fine-focus sealed tube'
_exptl_absorpt_coefficient_mu 3.636
_exptl_absorpt_correction_T_max 0.53
_exptl_absorpt_correction_T_min 0.35
_exptl_absorpt_correction_type multi-scan
_exptl_absorpt_process_details 'SADABS V2014/4 (Bruker AXS Inc.)'
_exptl_crystal_colour colourless
_exptl_crystal_density_diffrn 1.507
_exptl_crystal_density_method 'not measured'
_exptl_crystal_description block
_exptl_crystal_F_000 516
_exptl_crystal_size_max 0.420
_exptl_crystal_size_mid 0.260
_exptl_crystal_size_min 0.200
_refine_diff_density_max 0.669
_refine_diff_density_min -0.529
_refine_ls_extinction_method none
_refine_ls_goodness_of_fit_ref 1.007
_refine_ls_hydrogen_treatment constr
_refine_ls_matrix_type full
_refine_ls_number_parameters 256
_refine_ls_number_reflns 7194
_refine_ls_number_restraints 0
_refine_ls_restrained_S_all 1.007
_refine_ls_R_factor_all 0.0729
_refine_ls_R_factor_gt 0.0380
_refine_ls_shift/su_max 0.002
_refine_ls_shift/su_mean 0.000
_refine_ls_structure_factor_coef Fsqd
_refine_ls_weighting_details 'w=1/[\s^2^(Fo^2^)+(0.0237P)^2^+0.2362P] where P=(Fo^2^+2Fc^2^)/3'
_refine_ls_weighting_scheme calc
_refine_ls_wR_factor_gt 0.0655
_refine_ls_wR_factor_ref 0.0742
_reflns_number_gt 5046
_reflns_number_total 7194
_reflns_threshold_expression 'I > 2\s(I)'
_cod_data_source_file ja7b07997_si_005.cif
_cod_data_source_block I
_cod_database_code 4126417

loop_
_space_group_symop_operation_xyz
'x, y, z'
'-x, -y, -z'

loop_
_atom_site_type_symbol
_atom_site_label
_atom_site_fract_x
_atom_site_fract_y
_atom_site_fract_z
_atom_site_U_iso_or_equiv
_atom_site_adp_type
_atom_site_calc_flag
_atom_site_refinement_flags_adp
_atom_site_refinement_flags_posn
_atom_site_occupancy
Br Br1 0.92430(3) 1.01420(2) 0.69283(2) 0.02150(7) Uani d . . 1
Br Br2 0.29275(3) 1.19903(2) 0.83795(2) 0.01881(7) Uani d . . 1
C C1 0.7359(3) 0.9122(2) 0.61084(16) 0.0153(5) Uani d . . 1
C C2 0.7758(3) 0.8836(2) 0.50663(17) 0.0211(5) Uani d . . 1
H H2A 0.8954 0.862 0.5093 0.025 Uiso calc U R 1
H H2B 0.7689 0.9589 0.4679 0.025 Uiso calc U R 1
C C3 0.6482(3) 0.7747(2) 0.45450(17) 0.0193(5) Uani d . . 1
H H3A 0.6572 0.7706 0.3819 0.023 Uiso calc U R 1
H H3B 0.6775 0.6948 0.4809 0.023 Uiso calc U R 1
C C4 0.4635(3) 0.7916(2) 0.47159(16) 0.0155(5) Uani d . . 1
H H4 0.4411 0.8754 0.4481 0.019 Uiso calc U R 1
C C5 0.4418(3) 0.7929(2) 0.58356(15) 0.0120(4) Uani d . . 1
H H5 0.3333 0.8302 0.5922 0.014 Uiso calc U R 1
C C6 0.4225(3) 0.6624(2) 0.62450(16) 0.0152(5) Uani d . . 1
H H6A 0.3118 0.6142 0.5931 0.018 Uiso calc U R 1
H H6B 0.5182 0.6173 0.6062 0.018 Uiso calc U R 1
C C7 0.4253(3) 0.6685(2) 0.73682(15) 0.0122(4) Uani d . . 1
C C8 0.4831(3) 0.7738(2) 0.79309(16) 0.0126(4) Uani d . . 1
H H8 0.4766 0.7722 0.8628 0.015 Uiso calc U R 1
C C9 0.5580(3) 0.8954(2) 0.75486(15) 0.0117(4) Uani d . . 1
H H9 0.6716 0.9255 0.7961 0.014 Uiso calc U R 1
C C10 0.5898(3) 0.8741(2) 0.64734(16) 0.0125(4) Uani d . . 1
C C11 0.3319(3) 0.6943(2) 0.41146(16) 0.0181(5) Uani d . . 1
C C12 0.0332(3) 0.6285(3) 0.3672(2) 0.0324(7) Uani d . . 1
H H12A 0.0405 0.6369 0.2958 0.049 Uiso calc U R 1
H H12B -0.0796 0.6487 0.383 0.049 Uiso calc U R 1
H H12C 0.0457 0.5421 0.3833 0.049 Uiso calc U R 1
C C13 0.3584(3) 0.5472(2) 0.77784(17) 0.0174(5) Uani d . . 1
H H13A 0.4216 0.4804 0.7527 0.021 Uiso calc U R 1
H H13B 0.2344 0.5252 0.7513 0.021 Uiso calc U R 1
C C14 0.3754(3) 0.5480(2) 0.89105(17) 0.0237(6) Uani d . . 1
H H14A 0.4983 0.5633 0.9183 0.036 Uiso calc U R 1
H H14B 0.3239 0.4667 0.9107 0.036 Uiso calc U R 1
H H14C 0.3147 0.6144 0.9172 0.036 Uiso calc U R 1
C C15 0.4361(3) 0.9921(2) 0.76752(15) 0.0130(4) Uani d . . 1
H H15 0.3241 0.9771 0.7302 0.016 Uiso calc U R 1
C C16 0.4744(3) 1.0957(2) 0.82664(16) 0.0137(4) Uani d . . 1
C C17 0.6392(3) 1.1434(2) 0.89057(15) 0.0131(4) Uani d . . 1
C C18 0.7076(3) 1.0719(2) 0.96453(16) 0.0153(5) Uani d . . 1
H H18 0.648 0.9919 0.9742 0.018 Uiso calc U R 1
C C19 0.8617(3) 1.1158(2) 1.02428(17) 0.0180(5) Uani d . . 1
H H19 0.9058 1.0658 1.0748 0.022 Uiso calc U R 1
C C20 0.9525(3) 1.2317(2) 1.01139(17) 0.0179(5) Uani d . . 1
C C21 0.8840(3) 1.3031(2) 0.93688(17) 0.0191(5) Uani d . . 1
H H21 0.9449 1.3824 0.9266 0.023 Uiso calc U R 1
C C22 0.7284(3) 1.2606(2) 0.87736(16) 0.0166(5) Uani d . . 1
H H22 0.6829 1.3113 0.8278 0.02 Uiso calc U R 1
C C23 1.1161(3) 1.2815(3) 1.07934(18) 0.0255(6) Uani d . . 1
H H23A 1.1835 1.3473 1.0459 0.031 Uiso calc U R 1
H H23B 1.1876 1.2127 1.0904 0.031 Uiso calc U R 1
C C24 1.0814(3) 1.3363(3) 1.18045(19) 0.0292(6) Uani d . . 1
H H24A 1.0147 1.4068 1.1703 0.044 Uiso calc U R 1
H H24B 1.192 1.3656 1.2217 0.044 Uiso calc U R 1
H H24C 1.0152 1.2715 1.2142 0.044 Uiso calc U R 1
O O1 0.3637(2) 0.60995(16) 0.35775(13) 0.0257(4) Uani d . . 1
O O2 0.1701(2) 0.71336(17) 0.42521(12) 0.0248(4) Uani d . . 1

loop_
_atom_site_aniso_label
_atom_site_aniso_U_11
_atom_site_aniso_U_22
_atom_site_aniso_U_33
_atom_site_aniso_U_12
_atom_site_aniso_U_13
_atom_site_aniso_U_23
Br1 0.01663(12) 0.02357(14) 0.02269(13) -0.00463(10) 0.00389(10) 0.00045(10)
Br2 0.01988(13) 0.01695(13) 0.02043(12) 0.00813(10) 0.00180(9) -0.00314(9)
C1 0.0164(11) 0.0144(11) 0.0149(11) 0.0012(9) 0.0018(9) 0.0022(9)
C2 0.0203(12) 0.0247(14) 0.0199(12) 0.0027(10) 0.0088(10) 0.0032(10)
C3 0.0211(12) 0.0267(14) 0.0116(11) 0.0057(10) 0.0057(9) 0.0003(10)
C4 0.0199(12) 0.0143(11) 0.0131(10) 0.0060(9) 0.0013(9) 0.0008(9)
C5 0.0126(10) 0.0136(11) 0.0102(10) 0.0034(8) 0.0020(8) 0.0001(8)
C6 0.0185(11) 0.0129(11) 0.0135(10) 0.0017(9) 0.0005(9) -0.0016(9)
C7 0.0119(10) 0.0134(11) 0.0120(10) 0.0032(8) 0.0027(8) 0.0017(8)
C8 0.0116(10) 0.0151(11) 0.0114(10) 0.0022(9) 0.0021(8) 0.0020(8)
C9 0.0129(10) 0.0111(11) 0.0106(10) 0.0014(8) 0.0005(8) -0.0004(8)
C10 0.0157(11) 0.0096(10) 0.0132(10) 0.0053(8) 0.0013(8) 0.0022(8)
C11 0.0237(12) 0.0213(13) 0.0100(10) 0.0087(10) -0.0009(9) -0.0003(9)
C12 0.0223(14) 0.0424(18) 0.0294(15) 0.0041(12) -0.0031(11) -0.0124(13)
C13 0.0205(12) 0.0139(12) 0.0180(11) 0.0010(9) 0.0040(9) 0.0017(9)
C14 0.0342(15) 0.0192(13) 0.0167(12) -0.0032(11) 0.0051(10) 0.0036(10)
C15 0.0129(10) 0.0146(11) 0.0119(10) 0.0027(9) 0.0011(8) 0.0021(8)
C16 0.0149(11) 0.0146(11) 0.0130(10) 0.0047(9) 0.0031(8) 0.0033(9)
C17 0.0139(10) 0.0153(11) 0.0099(10) 0.0005(9) 0.0036(8) -0.0023(8)
C18 0.0188(11) 0.0125(11) 0.0153(11) 0.0031(9) 0.0036(9) 0.0006(9)
C19 0.0190(12) 0.0219(13) 0.0142(11) 0.0087(10) 0.0005(9) 0.0009(9)
C20 0.0130(11) 0.0259(13) 0.0149(11) 0.0039(10) 0.0028(9) -0.0053(10)
C21 0.0216(12) 0.0165(12) 0.0178(12) -0.0029(10) 0.0039(10) -0.0025(9)
C22 0.0218(12) 0.0147(12) 0.0134(11) 0.0023(9) 0.0017(9) 0.0029(9)
C23 0.0157(12) 0.0349(16) 0.0249(13) 0.0039(11) 0.0005(10) -0.0049(11)
C24 0.0214(13) 0.0380(17) 0.0252(14) 0.0046(12) -0.0050(11) -0.0108(12)
O1 0.0262(9) 0.0277(10) 0.0229(9) 0.0081(8) 0.0022(7) -0.0095(8)
O2 0.0176(9) 0.0314(10) 0.0232(9) 0.0075(8) -0.0052(7) -0.0119(8)

loop_
_atom_type_symbol
_atom_type_description
_atom_type_scat_dispersion_real
_atom_type_scat_dispersion_imag
_atom_type_scat_source
C C 0.0033 0.0016 'International Tables Vol C Tables 4.2.6.8 and 6.1.1.4'
H H 0.0000 0.0000 'International Tables Vol C Tables 4.2.6.8 and 6.1.1.4'
O O 0.0106 0.0060 'International Tables Vol C Tables 4.2.6.8 and 6.1.1.4'
Br Br -0.2901 2.4595 'International Tables Vol C Tables 4.2.6.8 and 6.1.1.4'

loop_
_geom_angle_atom_site_label_1
_geom_angle_atom_site_label_2
_geom_angle_atom_site_label_3
_geom_angle
C10 C1 C2 126.4(2)
C10 C1 Br1 120.72(16)
C2 C1 Br1 112.89(16)
C1 C2 C3 110.79(19)
C4 C3 C2 110.33(18)
C11 C4 C3 111.92(18)
C11 C4 C5 111.23(19)
C3 C4 C5 111.28(18)
C10 C5 C6 108.43(18)
C10 C5 C4 112.15(18)
C6 C5 C4 113.89(17)
C7 C6 C5 112.27(17)
C8 C7 C13 123.8(2)
C8 C7 C6 121.7(2)
C13 C7 C6 114.44(18)
C7 C8 C9 125.17(19)
C8 C9 C10 109.89(17)
C8 C9 C15 108.95(17)
C10 C9 C15 112.44(18)
C1 C10 C5 120.98(19)
C1 C10 C9 125.4(2)
C5 C10 C9 113.45(18)
O1 C11 O2 123.3(2)
O1 C11 C4 125.8(2)
O2 C11 C4 110.90(18)
C7 C13 C14 115.28(19)
C16 C15 C9 124.7(2)
C15 C16 C17 128.9(2)
C15 C16 Br2 117.35(17)
C17 C16 Br2 113.71(14)
C18 C17 C22 118.8(2)
C18 C17 C16 120.5(2)
C22 C17 C16 120.6(2)
C19 C18 C17 120.8(2)
C18 C19 C20 121.0(2)
C19 C20 C21 118.1(2)
C19 C20 C23 120.8(2)
C21 C20 C23 121.0(2)
C22 C21 C20 121.3(2)
C21 C22 C17 119.9(2)
C20 C23 C24 113.1(2)
C11 O2 C12 115.42(18)

loop_
_geom_bond_atom_site_label_1
_geom_bond_atom_site_label_2
_geom_bond_distance
Br1 C1 1.923(2)
Br2 C16 1.927(2)
C1 C10 1.325(3)
C1 C2 1.502(3)
C2 C3 1.527(3)
C3 C4 1.522(3)
C4 C11 1.507(3)
C4 C5 1.541(3)
C5 C10 1.512(3)
C5 C6 1.533(3)
C6 C7 1.513(3)
C7 C8 1.332(3)
C7 C13 1.503(3)
C8 C9 1.508(3)
C9 C10 1.513(3)
C9 C15 1.514(3)
C11 O1 1.203(3)
C11 O2 1.340(3)
C12 O2 1.444(3)
C13 C14 1.519(3)
C15 C16 1.321(3)
C16 C17 1.485(3)
C17 C18 1.390(3)
C17 C22 1.394(3)
C18 C19 1.386(3)
C19 C20 1.387(3)
C20 C21 1.395(3)
C20 C23 1.508(3)
C21 C22 1.391(3)
C23 C24 1.527(3)
